data_1519043
loop_
_publ_author_name
'Nicolas Floros'
'Maryvonne Hervieu'
'Gustav van Tendeloo'
'Claude Michel'
'Antoine Maignan'
'Bernard Raveau'

_publ_section_title
;
 The layered manganate Sr4-xBaxMn3O10: synthesis, structural and magnetic
 properties
;
_journal_name_full 'Solid State Sciences'
_journal_page_first 1
_journal_page_last 9
_journal_volume 2
_journal_year 1998
_chemical_formula_sum 'Ba2.5 Mn3 O10 Sr1.5'
_chemical_formula_weight 799.555
_space_group_IT_number 64
_symmetry_cell_setting orthorhombic
_symmetry_Int_Tables_number 64
_symmetry_space_group_name_Hall '-C 2ac 2'
_symmetry_space_group_name_H-M 'C m c a'
_cell_angle_alpha 90
_cell_angle_beta 90
_cell_angle_gamma 90
_cell_formula_units_Z 4
_cell_length_a 5.5988(3)
_cell_length_b 12.8955(7)
_cell_length_c 12.6433(7)
_cell_volume 912.84(9)
_diffrn_ambient_temperature 293
_diffrn_radiation_probe x-ray
_diffrn_radiation_type CuK\a
_diffrn_radiation_wavelength 1.5418
_exptl_absorpt_coefficient_mu 126.677
_exptl_crystal_density_diffrn 5.818
_exptl_crystal_F_000 1408
_refine_ls_R_I_factor 0.0408
_cod_data_source_file SSS_2000-2-1-9-4.cif
_cod_data_source_block x=2.5
_cod_depositor_comments
;
Rietveld refinements

 year was changed from 2000 to 1998 in spite of this is really volume 2
 and volume 1 was 1999
;
_cod_original_sg_symbol_Hall '-C 2bc 2'
_cod_database_code 1519043

loop_
_symmetry_equiv_pos_site_id
_symmetry_equiv_pos_as_xyz
1 x,y,z
2 -x,1/2-y,1/2+z
3 x,-y,-z
4 -x,1/2+y,1/2-z
5 -x,-y,-z
6 x,1/2+y,1/2-z
7 -x,y,z
8 x,1/2-y,1/2+z
9 1/2+x,1/2+y,z
10 1/2-x,-y,1/2+z
11 1/2+x,1/2-y,-z
12 1/2-x,y,1/2-z
13 1/2-x,1/2-y,-z
14 1/2+x,y,1/2-z
15 1/2-x,1/2+y,z
16 1/2+x,-y,1/2+z

loop_
_atom_site_label
_atom_site_type_symbol
_atom_site_thermal_displace_type
_atom_site_fract_x
_atom_site_fract_y
_atom_site_fract_z
_atom_site_occupancy
_atom_site_U_iso_or_equiv
_atom_site_calc_flag
_atom_site_refinement_flags
_atom_site_disorder_assembly
_atom_site_disorder_group
Mn1 Mn Uiso 0.00000 0.00000 0.00000 1.000 0.0006(10) . . . .
Mn2 Mn Uiso 0.00000 0.1267(4) 0.1529(4) 1.000 0.0006(10) . . . .
O1 O Uiso 0.00000 0.0372(12) 0.8541(13) 1.000 0.0101(19) . . . .
O2 O Uiso 0.00000 0.2674(11) 0.1454(12) 1.000 0.0101(19) . . . .
O3 O Uiso 0.213(2) 0.1062(10) 0.0373(8) 1.000 0.0101(19) . . . .
O4 O Uiso 0.25000 0.1178(16) 0.25000 1.000 0.0101(19) . . . .
Ba1 Ba Uiso 0.00000 0.46440(10) 0.1421(2) 0.625 0.0027(6) . . . .
Ba2 Ba Uiso 0.00000 0.25130(10) 0.3910(2) 0.625 0.0027(6) . . . .
Sr1 Sr Uiso 0.00000 0.46440(10) 0.1421(2) 0.375 0.0027(6) . . . .
Sr2 Sr Uiso 0.00000 0.25130(10) 0.3910(2) 0.375 0.0027(6) . . . .

loop_
_atom_type_symbol
_atom_type_description
_atom_type_scat_dispersion_real
_atom_type_scat_dispersion_imag
_atom_type_scat_source
Ba Ba -1.0456 8.4617 ' International Tables Vol C Tables 4.2.6.8 and 6.1.1.4'
Mn Mn -0.5299 2.8052 ' International Tables Vol C Tables 4.2.6.8 and 6.1.1.4'
O O 0.0492 0.0322 ' International Tables Vol C Tables 4.2.6.8 and 6.1.1.4'
Sr Sr -0.3528 1.8200 ' International Tables Vol C Tables 4.2.6.8 and 6.1.1.4'

loop_
_geom_angle_atom_site_label_1
_geom_angle_atom_site_label_2
_geom_angle_atom_site_label_3
_geom_angle
_geom_angle_site_symmetry_1
_geom_angle_site_symmetry_2
_geom_angle_site_symmetry_3
_geom_angle_publ_flag
O1 Mn1 O3 93.4(5) 1_554 . . yes
O3 Mn1 O3 101.1(5) . . 3_555 yes
O1 Mn1 O3 86.6(5) 3_556 . . yes
O3 Mn1 O3 180.00 . . 5_555 yes
O3 Mn1 O3 78.9(5) . . 7_555 yes
O1 Mn1 O3 86.6(5) 1_554 . 3_555 yes
O1 Mn1 O1 180.00 1_554 . 3_556 yes
O1 Mn1 O3 86.6(5) 1_554 . 5_555 yes
O1 Mn1 O3 93.4(5) 1_554 . 7_555 yes
O1 Mn1 O3 93.4(5) 3_556 . 3_555 yes
O3 Mn1 O3 78.9(5) 3_555 . 5_555 yes
O3 Mn1 O3 180.00 3_555 . 7_555 yes
O1 Mn1 O3 93.4(5) 3_556 . 5_555 yes
O1 Mn1 O3 86.6(5) 3_556 . 7_555 yes
O3 Mn1 O3 101.1(5) 5_555 . 7_555 yes
O2 Mn2 O3 95.7(6) . . . yes
O2 Mn2 O4 95.5(7) . . . yes
O1 Mn2 O2 174.6(7) 3_556 . . yes
O2 Mn2 O3 95.7(6) . . 7_555 yes
O2 Mn2 O4 95.5(7) . . 7_555 yes
O3 Mn2 O4 91.5(3) . . . yes
O1 Mn2 O3 80.2(5) 3_556 . . yes
O3 Mn2 O3 77.5(5) . . 7_555 yes
O3 Mn2 O4 165.1(7) . . 7_555 yes
O1 Mn2 O4 88.1(7) 3_556 . . yes
O3 Mn2 O4 165.1(7) 7_555 . . yes
O4 Mn2 O4 97.3(2) . . 7_555 yes
O1 Mn2 O3 80.2(5) 3_556 . 7_555 yes
O1 Mn2 O4 88.1(7) 3_556 . 7_555 yes
O3 Mn2 O4 91.5(3) 7_555 . 7_555 yes
Mn1 O1 Mn2 77.8(6) 1_556 . 3_556 yes
Mn1 O3 Mn2 84.0(5) . . . yes
Mn2 O4 Mn2 173.0(13) . . 12_555 yes

loop_
_geom_bond_atom_site_label_1
_geom_bond_atom_site_label_2
_geom_bond_distance
_geom_bond_site_symmetry_1
_geom_bond_site_symmetry_2
_geom_bond_publ_flag
Mn1 O3 1.876(12) . . yes
Mn1 O1 1.906(16) . 1_554 yes
Mn1 O3 1.876(12) . 3_555 yes
Mn1 O1 1.906(16) . 3_556 yes
Mn1 O3 1.876(12) . 5_555 yes
Mn1 O3 1.876(12) . 7_555 yes
Mn2 O2 1.817(15) . . yes
Mn2 O3 1.905(11) . . yes
Mn2 O4 1.865(4) . . yes
Mn2 O1 2.115(16) . 3_556 yes
Mn2 O3 1.905(11) . 7_555 yes
Mn2 O4 1.865(4) . 7_555 yes

loop_
_geom_torsion_atom_site_label_1
_geom_torsion_atom_site_label_2
_geom_torsion_atom_site_label_3
_geom_torsion_atom_site_label_4
_geom_torsion
_geom_torsion_site_symmetry_1
_geom_torsion_site_symmetry_2
_geom_torsion_site_symmetry_3
_geom_torsion_site_symmetry_4
_geom_torsion_publ_flag
O3 Mn1 O3 Mn2 -136.8(4) 3_555 . . . no
O3 Mn1 O3 Mn2 43.2(4) 7_555 . . . no
O3 Mn1 O3 Mn2 -43.2(4) . . 7_555 . no
O2 Mn2 O3 Mn1 -137.2(4) . . . . no
O4 Mn2 O3 Mn1 127.1(7) . . . . no
O3 Mn2 O3 Mn1 -42.6(5) 7_555 . . . no
O3 Mn2 O3 Mn1 42.6(5) . . 7_555 . no
